data_7011270
loop_
_publ_author_name
'Rivard, Eric'
'McWilliams, Andrew R.'
'Lough, Alan J.'
'Manners, Ian'

_publ_section_title
;
 Synthesis and characterization of perhalogenated
 diazaphosphametalletidines containing transition metals from group 4
 and 5
;
_journal_issue 10
_journal_name_full 'Journal of the Chemical Society, Dalton Transactions'
_journal_page_first 2173
_journal_paper_doi 10.1039/b109905c
_journal_year 2002
_chemical_formula_sum 'C6 H18 Cl6 N2 Nb P Si2'
_chemical_formula_weight 510.98
_chemical_name_systematic
; 
? 
;
_space_group_IT_number 4
_symmetry_cell_setting monoclinic
_symmetry_space_group_name_Hall 'P 2yb'
_symmetry_space_group_name_H-M 'P 1 21 1'
_atom_sites_solution_hydrogens geom
_atom_sites_solution_primary direct
_atom_sites_solution_secondary difmap
_audit_creation_method SHELXL-97
_cell_angle_alpha 90.00
_cell_angle_beta 104.679(4)
_cell_angle_gamma 90.00
_cell_formula_units_Z 2
_cell_length_a 9.3280(9)
_cell_length_b 8.7650(8)
_cell_length_c 12.4990(12)
_cell_measurement_reflns_used 1766
_cell_measurement_temperature 150(1)
_cell_measurement_theta_max 25.03
_cell_measurement_theta_min 2.55
_cell_volume 988.56(16)
_computing_cell_refinement 'Denzo-SMN (Otwinowski & Minor, 1997)'
_computing_data_collection 'Collect (Nonius BV, 1997-2001)'
_computing_data_reduction 'Denzo-SMN (Otwinowski & Minor, 1997)'
_computing_molecular_graphics 'SHELXTL V5.1 (Sheldrick 1999)'
_computing_publication_material 'SHELXTL V5.1 (Sheldrick 1999)'
_computing_structure_refinement 'SHELXTL V5.1 (Sheldrick 1999)'
_computing_structure_solution 'SHELXTL V5.1 (Sheldrick 1999)'
_diffrn_ambient_temperature 150(1)
_diffrn_detector_area_resol_mean 9
_diffrn_measured_fraction_theta_full 0.996
_diffrn_measured_fraction_theta_max 0.996
_diffrn_measurement_device_type 'Nonius KappaCCD'
_diffrn_measurement_method '\f scan and \w scans with \k offsets'
_diffrn_radiation_monochromator graphite
_diffrn_radiation_source 'fine-focus sealed tube'
_diffrn_radiation_type MoK\a
_diffrn_radiation_wavelength 0.71070
_diffrn_reflns_av_R_equivalents 0.0000
_diffrn_reflns_av_sigmaI/netI 0.0958
_diffrn_reflns_limit_h_max 11
_diffrn_reflns_limit_h_min -10
_diffrn_reflns_limit_k_max 10
_diffrn_reflns_limit_k_min -9
_diffrn_reflns_limit_l_max 14
_diffrn_reflns_limit_l_min -14
_diffrn_reflns_number 2963
_diffrn_reflns_theta_full 25.06
_diffrn_reflns_theta_max 25.06
_diffrn_reflns_theta_min 2.87
_diffrn_standards_decay_% 0
_diffrn_standards_number 0
_exptl_absorpt_coefficient_mu 1.608
_exptl_absorpt_correction_T_max 0.9097
_exptl_absorpt_correction_T_min 0.7187
_exptl_absorpt_correction_type multi-scan
_exptl_absorpt_process_details 'Denzo-SMN (Otwinowski & Minor, 1997)'
_exptl_crystal_density_diffrn 1.717
_exptl_crystal_density_method 'not measured'
_exptl_crystal_description needle
_exptl_crystal_F_000 508
_exptl_crystal_size_max 0.22
_exptl_crystal_size_mid 0.09
_exptl_crystal_size_min 0.06
_refine_diff_density_max 0.521
_refine_diff_density_min -0.762
_refine_diff_density_rms 0.099
_refine_ls_abs_structure_details 'Flack H D (1983), Acta Cryst. A39, 876-881'
_refine_ls_abs_structure_Flack 0.11(10)
_refine_ls_extinction_coef 0.0073(19)
_refine_ls_extinction_expression Fc^*^=kFc[1+0.001xFc^2^\l^3^/sin(2\q)]^-1/4^
_refine_ls_extinction_method SHELXL
_refine_ls_goodness_of_fit_ref 1.048
_refine_ls_hydrogen_treatment constr
_refine_ls_matrix_type full
_refine_ls_number_parameters 171
_refine_ls_number_reflns 2963
_refine_ls_number_restraints 1
_refine_ls_restrained_S_all 1.048
_refine_ls_R_factor_all 0.0573
_refine_ls_R_factor_gt 0.0431
_refine_ls_shift/su_max 0.001
_refine_ls_shift/su_mean 0.000
_refine_ls_structure_factor_coef Fsqd
_refine_ls_weighting_details 'calc w=1/[\s^2^(Fo^2^)+0.0866P] where P=(Fo^2^+2Fc^2^)/3'
_refine_ls_weighting_scheme calc
_refine_ls_wR_factor_gt 0.0987
_refine_ls_wR_factor_ref 0.1083
_reflns_number_gt 2532
_reflns_number_total 2963
_reflns_threshold_expression >2sigma(I)
_cod_data_source_file b109905c.txt
_cod_data_source_block k0108
_cod_depositor_comments
;
The following automatic conversions were performed:
'_symmetry_cell_setting' value 'Monoclinic' changed to 'monoclinic'
according to '/home/saulius/struct/CIF-dictionaries/cif_core.dic'
dictionary named 'cif_core.dic' version 2.4.1 from 2010-06-29.

Automatic conversion script
Id: cif_fix_enum 1527 2010-12-29 10:47:43Z saulius 
;
_cod_original_sg_symbol_H-M P2(1)
_cod_database_code 7011270

loop_
_symmetry_equiv_pos_as_xyz
'x, y, z'
'-x, y+1/2, -z'

loop_
_atom_site_label
_atom_site_type_symbol
_atom_site_fract_x
_atom_site_fract_y
_atom_site_fract_z
_atom_site_U_iso_or_equiv
_atom_site_adp_type
_atom_site_occupancy
_atom_site_symmetry_multiplicity
_atom_site_calc_flag
_atom_site_refinement_flags
_atom_site_disorder_assembly
_atom_site_disorder_group
Nb1 Nb 0.38801(7) 0.33105(7) 0.27933(5) 0.0338(2) Uani 1 1 d . . .
Cl1 Cl 0.5030(2) 0.1559(2) 0.41184(17) 0.0447(5) Uani 1 1 d . . .
Cl2 Cl 0.4872(2) 0.2009(3) 0.14920(17) 0.0467(5) Uani 1 1 d . . .
Cl3 Cl 0.1603(2) 0.2321(3) 0.17994(17) 0.0480(5) Uani 1 1 d . . .
Cl4 Cl 0.2622(2) 0.4251(3) 0.40654(16) 0.0427(5) Uani 1 1 d . . .
Cl5 Cl 0.5331(2) 0.8041(2) 0.30891(17) 0.0462(5) Uani 1 1 d . . .
Cl6 Cl 0.6353(2) 0.6211(3) 0.12811(16) 0.0474(5) Uani 1 1 d . . .
P1 P 0.5218(2) 0.5969(2) 0.24291(16) 0.0348(5) Uani 1 1 d . . .
Si1 Si 0.2111(2) 0.6161(3) 0.08300(17) 0.0393(5) Uani 1 1 d . . .
Si2 Si 0.7743(2) 0.4309(3) 0.40504(18) 0.0382(5) Uani 1 1 d . . .
N1 N 0.3580(6) 0.5384(8) 0.1895(5) 0.0352(14) Uani 1 1 d . . .
N2 N 0.5863(6) 0.4651(7) 0.3305(5) 0.0367(15) Uani 1 1 d . . .
C1 C 0.0412(9) 0.6183(12) 0.1357(7) 0.053(2) Uani 1 1 d . . .
H1A H 0.0318 0.5205 0.1713 0.079 Uiso 1 1 calc R . .
H1B H -0.0460 0.6345 0.0739 0.079 Uiso 1 1 calc R . .
H1C H 0.0484 0.7010 0.1896 0.079 Uiso 1 1 calc R . .
C2 C 0.2617(10) 0.8158(12) 0.0529(7) 0.056(2) Uani 1 1 d . . .
H2A H 0.3498 0.8135 0.0237 0.084 Uiso 1 1 calc R . .
H2B H 0.2826 0.8761 0.1211 0.084 Uiso 1 1 calc R . .
H2C H 0.1790 0.8621 -0.0019 0.084 Uiso 1 1 calc R . .
C3 C 0.1944(9) 0.4951(11) -0.0407(7) 0.052(2) Uani 1 1 d . . .
H3A H 0.2865 0.5004 -0.0646 0.078 Uiso 1 1 calc R . .
H3B H 0.1118 0.5316 -0.1004 0.078 Uiso 1 1 calc R . .
H3C H 0.1759 0.3893 -0.0227 0.078 Uiso 1 1 calc R . .
C4 C 0.7876(9) 0.3834(11) 0.5513(6) 0.047(2) Uani 1 1 d . . .
H4A H 0.7447 0.2822 0.5557 0.070 Uiso 1 1 calc R . .
H4B H 0.7332 0.4595 0.5829 0.070 Uiso 1 1 calc R . .
H4C H 0.8919 0.3832 0.5929 0.070 Uiso 1 1 calc R . .
C5 C 0.8460(9) 0.2793(11) 0.3310(7) 0.053(2) Uani 1 1 d . . .
H5A H 0.8055 0.1807 0.3462 0.080 Uiso 1 1 calc R . .
H5B H 0.9543 0.2766 0.3562 0.080 Uiso 1 1 calc R . .
H5C H 0.8162 0.2997 0.2514 0.080 Uiso 1 1 calc R . .
C6 C 0.8795(9) 0.6130(11) 0.4031(7) 0.050(2) Uani 1 1 d . . .
H6A H 0.8307 0.6962 0.4326 0.075 Uiso 1 1 calc R . .
H6B H 0.8818 0.6368 0.3270 0.075 Uiso 1 1 calc R . .
H6C H 0.9811 0.6010 0.4488 0.075 Uiso 1 1 calc R . .

loop_
_atom_site_aniso_label
_atom_site_aniso_U_11
_atom_site_aniso_U_22
_atom_site_aniso_U_33
_atom_site_aniso_U_23
_atom_site_aniso_U_13
_atom_site_aniso_U_12
Nb1 0.0372(4) 0.0305(4) 0.0333(4) 0.0000(3) 0.0083(3) -0.0014(3)
Cl1 0.0523(12) 0.0365(11) 0.0427(11) 0.0050(9) 0.0076(9) 0.0015(9)
Cl2 0.0547(12) 0.0461(12) 0.0407(11) -0.0086(9) 0.0146(9) 0.0015(10)
Cl3 0.0447(11) 0.0488(13) 0.0475(12) -0.0072(10) 0.0064(9) -0.0082(10)
Cl4 0.0452(11) 0.0470(12) 0.0387(10) -0.0044(9) 0.0156(9) -0.0020(10)
Cl5 0.0539(11) 0.0360(13) 0.0479(11) -0.0056(9) 0.0112(9) -0.0011(9)
Cl6 0.0497(11) 0.0536(13) 0.0427(11) 0.0031(10) 0.0187(9) -0.0039(10)
P1 0.0375(11) 0.0332(11) 0.0343(10) 0.0000(9) 0.0102(9) -0.0020(9)
Si1 0.0426(13) 0.0362(12) 0.0387(12) 0.0030(11) 0.0093(10) 0.0026(10)
Si2 0.0364(11) 0.0408(13) 0.0369(12) -0.0020(10) 0.0084(9) -0.0002(10)
N1 0.032(3) 0.039(4) 0.032(3) -0.005(3) 0.005(3) -0.001(3)
N2 0.038(3) 0.039(4) 0.035(3) 0.007(3) 0.011(3) -0.002(3)
C1 0.049(5) 0.058(6) 0.053(5) 0.017(5) 0.014(4) 0.013(5)
C2 0.059(5) 0.047(5) 0.058(5) 0.017(5) 0.009(4) 0.005(5)
C3 0.052(5) 0.054(6) 0.049(5) 0.003(5) 0.012(4) 0.005(5)
C4 0.038(4) 0.056(6) 0.042(4) 0.002(4) 0.002(4) 0.010(4)
C5 0.046(5) 0.062(6) 0.051(5) 0.000(4) 0.010(4) 0.009(4)
C6 0.043(5) 0.051(5) 0.052(5) -0.005(5) 0.005(4) -0.003(4)

loop_
_atom_type_symbol
_atom_type_description
_atom_type_scat_dispersion_real
_atom_type_scat_dispersion_imag
_atom_type_scat_source
Nb Nb -2.0727 0.6215 'International Tables Vol C Tables 4.2.6.8 and 6.1.1.4'
N N 0.0061 0.0033 'International Tables Vol C Tables 4.2.6.8 and 6.1.1.4'
P P 0.1023 0.0942 'International Tables Vol C Tables 4.2.6.8 and 6.1.1.4'
Cl Cl 0.1484 0.1585 'International Tables Vol C Tables 4.2.6.8 and 6.1.1.4'
Si Si 0.0817 0.0704 'International Tables Vol C Tables 4.2.6.8 and 6.1.1.4'
C C 0.0033 0.0016 'International Tables Vol C Tables 4.2.6.8 and 6.1.1.4'
H H 0.0000 0.0000 'International Tables Vol C Tables 4.2.6.8 and 6.1.1.4'

loop_
_geom_angle_atom_site_label_1
_geom_angle_atom_site_label_2
_geom_angle_atom_site_label_3
_geom_angle
_geom_angle_site_symmetry_1
_geom_angle_site_symmetry_3
_geom_angle_publ_flag
N1 Nb1 N2 71.1(2) . . ?
N1 Nb1 Cl1 157.58(17) . . ?
N2 Nb1 Cl1 86.66(17) . . ?
N1 Nb1 Cl3 93.25(17) . . ?
N2 Nb1 Cl3 163.53(17) . . ?
Cl1 Nb1 Cl3 109.15(8) . . ?
N1 Nb1 Cl4 92.08(17) . . ?
N2 Nb1 Cl4 98.42(17) . . ?
Cl1 Nb1 Cl4 88.22(8) . . ?
Cl3 Nb1 Cl4 86.99(7) . . ?
N1 Nb1 Cl2 94.10(17) . . ?
N2 Nb1 Cl2 90.65(17) . . ?
Cl1 Nb1 Cl2 88.91(8) . . ?
Cl3 Nb1 Cl2 85.21(7) . . ?
Cl4 Nb1 Cl2 170.30(8) . . ?
N1 Nb1 P1 35.41(17) . . ?
N2 Nb1 P1 35.77(17) . . ?
Cl1 Nb1 P1 122.43(7) . . ?
Cl3 Nb1 P1 128.23(7) . . ?
Cl4 Nb1 P1 98.09(7) . . ?
Cl2 Nb1 P1 91.26(7) . . ?
N1 P1 N2 102.1(3) . . ?
N1 P1 Cl5 114.4(3) . . ?
N2 P1 Cl5 113.9(3) . . ?
N1 P1 Cl6 111.1(2) . . ?
N2 P1 Cl6 113.1(2) . . ?
Cl5 P1 Cl6 102.64(13) . . ?
N1 P1 Nb1 50.6(2) . . ?
N2 P1 Nb1 51.6(2) . . ?
Cl5 P1 Nb1 133.50(11) . . ?
Cl6 P1 Nb1 123.85(11) . . ?
N1 Si1 C3 106.9(4) . . ?
N1 Si1 C1 107.5(3) . . ?
C3 Si1 C1 113.7(4) . . ?
N1 Si1 C2 108.7(4) . . ?
C3 Si1 C2 109.9(4) . . ?
C1 Si1 C2 110.0(5) . . ?
N2 Si2 C5 107.0(3) . . ?
N2 Si2 C4 111.3(3) . . ?
C5 Si2 C4 113.1(4) . . ?
N2 Si2 C6 107.3(3) . . ?
C5 Si2 C6 110.5(4) . . ?
C4 Si2 C6 107.5(4) . . ?
P1 N1 Si1 131.7(4) . . ?
P1 N1 Nb1 94.0(3) . . ?
Si1 N1 Nb1 134.1(3) . . ?
P1 N2 Si2 128.7(4) . . ?
P1 N2 Nb1 92.6(3) . . ?
Si2 N2 Nb1 136.0(4) . . ?

loop_
_geom_bond_atom_site_label_1
_geom_bond_atom_site_label_2
_geom_bond_distance
_geom_bond_site_symmetry_2
_geom_bond_publ_flag
Nb1 N1 2.117(7) . ?
Nb1 N2 2.147(6) . ?
Nb1 Cl1 2.313(2) . ?
Nb1 Cl3 2.339(2) . ?
Nb1 Cl4 2.3516(19) . ?
Nb1 Cl2 2.359(2) . ?
Nb1 P1 2.735(2) . ?
Cl5 P1 1.987(3) . ?
Cl6 P1 1.999(3) . ?
P1 N1 1.589(6) . ?
P1 N2 1.601(6) . ?
Si1 N1 1.786(7) . ?
Si1 C3 1.849(9) . ?
Si1 C1 1.864(8) . ?
Si1 C2 1.875(10) . ?
Si2 N2 1.790(6) . ?
Si2 C5 1.839(9) . ?
Si2 C4 1.849(8) . ?
Si2 C6 1.877(9) . ?
